data_2226245
loop_
_publ_author_name
'Sun, Jingbo'
'Yang, Kun'
'Duan, Ronghui'
'Wu, Jinchang'

_publ_section_title
;
 <i>N</i>^6^,3'-<i>cyclo</i>-5'-<i>O</i>-Cyanomethylthymidine
;
_journal_coeditor_code OM2332
_journal_issue 6
_journal_name_full 'Acta Crystallographica Section E'
_journal_page_first o1512
_journal_paper_doi 10.1107/S1600536810019379
_journal_volume 66
_journal_year 2010
_chemical_formula_iupac 'C19 H20 N4 O4'
_chemical_formula_moiety 'C19 H20 N4 O4'
_chemical_formula_sum 'C19 H20 N4 O4'
_chemical_formula_weight 368.39
_chemical_name_systematic
;
<i>N</i>^6^,3'-<i>cyclo</i>-5'-<i>O</i>-Cyanomethylthymidine
;
_space_group_IT_number 19
_symmetry_cell_setting orthorhombic
_symmetry_space_group_name_Hall 'P 2ac 2ab'
_symmetry_space_group_name_H-M 'P 21 21 21'
_atom_sites_solution_hydrogens geom
_atom_sites_solution_primary direct
_atom_sites_solution_secondary difmap
_cell_angle_alpha 90.00
_cell_angle_beta 90.00
_cell_angle_gamma 90.00
_cell_formula_units_Z 4
_cell_length_a 10.1682(7)
_cell_length_b 11.0867(8)
_cell_length_c 15.8882(11)
_cell_measurement_reflns_used 2856
_cell_measurement_temperature 295(2)
_cell_measurement_theta_max 26.09
_cell_measurement_theta_min 2.24
_cell_volume 1791.1(2)
_computing_cell_refinement 'SAINT (Bruker, 1998)'
_computing_data_collection 'SMART (Bruker, 1998)'
_computing_data_reduction 'SAINT (Bruker, 1998)'
_computing_molecular_graphics 'SHELXL97 (Sheldrick, 2008)'
_computing_publication_material 'SHELXL97 (Sheldrick, 2008)'
_computing_structure_refinement 'SHELXL97 (Sheldrick, 2008)'
_computing_structure_solution 'SHELXS97 (Sheldrick, 2008)'
_diffrn_ambient_temperature 295(2)
_diffrn_detector_area_resol_mean 9.00
_diffrn_measured_fraction_theta_full 0.998
_diffrn_measured_fraction_theta_max 0.998
_diffrn_measurement_device_type 'Bruker SMART 1000'
_diffrn_measurement_method '\f and \w scans'
_diffrn_radiation_monochromator graphite
_diffrn_radiation_source 'fine-focus sealed tube'
_diffrn_radiation_type MoK\a
_diffrn_radiation_wavelength 0.71073
_diffrn_reflns_av_R_equivalents 0.0309
_diffrn_reflns_av_sigmaI/netI 0.0242
_diffrn_reflns_limit_h_max 10
_diffrn_reflns_limit_h_min -12
_diffrn_reflns_limit_k_max 13
_diffrn_reflns_limit_k_min -13
_diffrn_reflns_limit_l_max 18
_diffrn_reflns_limit_l_min -19
_diffrn_reflns_number 10105
_diffrn_reflns_theta_full 26.09
_diffrn_reflns_theta_max 26.09
_diffrn_reflns_theta_min 2.24
_diffrn_standards_decay_% 0
_exptl_absorpt_coefficient_mu 0.098
_exptl_absorpt_correction_T_max 0.991
_exptl_absorpt_correction_T_min 0.985
_exptl_absorpt_correction_type multi-scan
_exptl_absorpt_process_details
;
(SADABS; Bruker, 2001)
;
_exptl_crystal_colour colourless
_exptl_crystal_density_diffrn 1.366
_exptl_crystal_density_method 'not measured'
_exptl_crystal_description block
_exptl_crystal_F_000 776
_exptl_crystal_size_max 0.15
_exptl_crystal_size_mid 0.11
_exptl_crystal_size_min 0.09
_refine_diff_density_max 0.183
_refine_diff_density_min -0.153
_refine_ls_extinction_method none
_refine_ls_goodness_of_fit_ref 1.040
_refine_ls_hydrogen_treatment mixed
_refine_ls_matrix_type full
_refine_ls_number_parameters 249
_refine_ls_number_reflns 2036
_refine_ls_number_restraints 0
_refine_ls_restrained_S_all 1.040
_refine_ls_R_factor_all 0.0441
_refine_ls_R_factor_gt 0.0340
_refine_ls_shift/su_max 0.000
_refine_ls_shift/su_mean 0.000
_refine_ls_structure_factor_coef Fsqd
_refine_ls_weighting_details 'calc w=1/[\s^2^(Fo^2^)+(0.0361P)^2^+0.3497P] where P=(Fo^2^+2Fc^2^)/3'
_refine_ls_weighting_scheme calc
_refine_ls_wR_factor_gt 0.0737
_refine_ls_wR_factor_ref 0.0792
_reflns_number_gt 1756
_reflns_number_total 2036
_reflns_threshold_expression I>2sigma(I)
_cod_data_source_file om2332.cif
_cod_data_source_block I
_cod_database_code 2226245
_cod_database_fobs_code 2226245

loop_
_symmetry_equiv_pos_as_xyz
'x, y, z'
'-x+1/2, -y, z+1/2'
'-x, y+1/2, -z+1/2'
'x+1/2, -y+1/2, -z'

loop_
_atom_site_type_symbol
_atom_site_label
_atom_site_fract_x
_atom_site_fract_y
_atom_site_fract_z
_atom_site_U_iso_or_equiv
_atom_site_adp_type
_atom_site_calc_flag
_atom_site_refinement_flags
_atom_site_occupancy
_atom_site_disorder_assembly
_atom_site_disorder_group
O O1 0.26037(18) 0.41221(14) 0.18977(11) 0.0419(4) Uani d . 1 . .
O O2 0.2659(2) 0.16696(16) -0.04016(11) 0.0476(5) Uani d . 1 . .
O O3 0.01006(15) 0.29016(14) 0.30360(10) 0.0331(4) Uani d . 1 . .
O O4 -0.26649(17) 0.29459(15) 0.27577(11) 0.0414(4) Uani d . 1 . .
N N1 0.0436(2) 0.04989(18) 0.20934(13) 0.0322(5) Uani d . 1 . .
H H1 0.034(2) -0.023(2) 0.1935(14) 0.027(6) Uiso d . 1 . .
N N2 0.16403(18) 0.22763(16) 0.20033(12) 0.0280(4) Uani d . 1 . .
N N3 0.2616(2) 0.29017(17) 0.07452(12) 0.0345(5) Uani d . 1 . .
N N4 -0.5475(2) 0.1380(3) 0.2508(2) 0.0720(8) Uani d . 1 . .
C C1 0.2157(3) 0.4766(2) -0.00647(16) 0.0382(6) Uani d . 1 . .
C C2 0.2429(3) 0.5985(2) -0.01234(16) 0.0434(7) Uani d . 1 . .
H H2 0.3247 0.6274 0.0044 0.052 Uiso calc R 1 . .
C C3 0.1488(3) 0.6782(2) -0.04317(17) 0.0481(7) Uani d . 1 . .
H H3 0.1688 0.7598 -0.0476 0.058 Uiso calc R 1 . .
C C4 0.0270(3) 0.6379(3) -0.06705(17) 0.0493(7) Uani d . 1 . .
H H4 -0.0360 0.6917 -0.0867 0.059 Uiso calc R 1 . .
C C5 -0.0002(3) 0.5186(3) -0.0617(2) 0.0651(9) Uani d . 1 . .
H H5 -0.0823 0.4903 -0.0784 0.078 Uiso calc R 1 . .
C C6 0.0925(3) 0.4386(3) -0.0316(2) 0.0612(9) Uani d . 1 . .
H H6 0.0715 0.3571 -0.0282 0.073 Uiso calc R 1 . .
C C7 0.3192(3) 0.3888(2) 0.02538(17) 0.0415(6) Uani d . 1 . .
H H7A 0.3665 0.3554 -0.0222 0.050 Uiso calc R 1 . .
H H7B 0.3819 0.4321 0.0601 0.050 Uiso calc R 1 . .
C C8 0.2318(3) 0.1800(2) 0.03381(15) 0.0343(5) Uani d . 1 . .
C C9 0.1612(2) 0.0937(2) 0.08223(15) 0.0316(5) Uani d . 1 . .
C C10 0.1238(2) 0.12081(19) 0.16251(15) 0.0277(5) Uani d . 1 . .
C C11 0.2314(2) 0.3165(2) 0.15690(15) 0.0314(5) Uani d . 1 . .
C C12 0.1264(3) -0.0252(2) 0.04249(17) 0.0399(6) Uani d . 1 . .
H H12A 0.1788 -0.0880 0.0672 0.060 Uiso calc R 1 . .
H H12B 0.1433 -0.0215 -0.0169 0.060 Uiso calc R 1 . .
H H12C 0.0349 -0.0420 0.0518 0.060 Uiso calc R 1 . .
C C13 0.1405(2) 0.2471(2) 0.29099(15) 0.0301(5) Uani d . 1 . .
H H13 0.2054 0.3027 0.3149 0.036 Uiso calc R 1 . .
C C14 0.1430(2) 0.1270(2) 0.33571(15) 0.0348(6) Uani d . 1 . .
H H14A 0.1374 0.1356 0.3964 0.042 Uiso calc R 1 . .
H H14B 0.2197 0.0794 0.3210 0.042 Uiso calc R 1 . .
C C15 0.0176(2) 0.0765(2) 0.29797(14) 0.0317(5) Uani d . 1 . .
H H15 -0.0133 0.0051 0.3285 0.038 Uiso calc R 1 . .
C C16 -0.0762(2) 0.1842(2) 0.30890(15) 0.0315(5) Uani d . 1 . .
H H16 -0.1137 0.1809 0.3657 0.038 Uiso calc R 1 . .
C C17 -0.1865(2) 0.1961(2) 0.24724(16) 0.0350(5) Uani d . 1 . .
H H17A -0.1524 0.2125 0.1914 0.042 Uiso calc R 1 . .
H H17B -0.2376 0.1223 0.2452 0.042 Uiso calc R 1 . .
C C18 -0.3794(3) 0.3126(3) 0.22543(18) 0.0475(7) Uani d . 1 . .
H H18A -0.3540 0.3150 0.1666 0.057 Uiso calc R 1 . .
H H18B -0.4192 0.3895 0.2395 0.057 Uiso calc R 1 . .
C C19 -0.4758(3) 0.2153(3) 0.23850(19) 0.0499(7) Uani d . 1 . .

loop_
_atom_site_aniso_label
_atom_site_aniso_U_11
_atom_site_aniso_U_22
_atom_site_aniso_U_33
_atom_site_aniso_U_12
_atom_site_aniso_U_13
_atom_site_aniso_U_23
O1 0.0471(11) 0.0284(9) 0.0502(10) -0.0092(9) 0.0064(9) -0.0036(8)
O2 0.0649(13) 0.0443(11) 0.0336(10) 0.0056(10) 0.0107(9) 0.0019(8)
O3 0.0327(9) 0.0251(8) 0.0416(9) 0.0000(7) 0.0067(8) -0.0025(7)
O4 0.0349(9) 0.0366(9) 0.0525(11) 0.0061(8) 0.0015(8) -0.0049(8)
N1 0.0373(12) 0.0202(10) 0.0391(12) -0.0018(9) 0.0062(9) -0.0028(9)
N2 0.0299(10) 0.0229(9) 0.0313(10) -0.0010(8) 0.0031(8) -0.0003(8)
N3 0.0366(11) 0.0300(10) 0.0368(11) -0.0005(9) 0.0073(9) 0.0067(9)
N4 0.0401(15) 0.0722(18) 0.104(2) -0.0030(14) 0.0069(16) -0.0095(18)
C1 0.0470(16) 0.0323(13) 0.0354(13) -0.0036(11) 0.0094(12) 0.0060(10)
C2 0.0494(16) 0.0363(14) 0.0445(15) -0.0087(14) 0.0147(13) -0.0039(11)
C3 0.075(2) 0.0226(12) 0.0470(16) 0.0023(13) 0.0218(15) 0.0018(12)
C4 0.063(2) 0.0403(16) 0.0445(16) 0.0120(14) 0.0054(14) 0.0070(12)
C5 0.0517(18) 0.0491(19) 0.094(3) -0.0004(15) -0.0155(19) 0.0119(17)
C6 0.0521(19) 0.0343(15) 0.097(3) -0.0099(13) -0.0142(18) 0.0167(16)
C7 0.0393(14) 0.0401(15) 0.0451(16) -0.0067(12) 0.0080(12) 0.0072(12)
C8 0.0381(13) 0.0304(12) 0.0345(13) 0.0092(11) 0.0015(11) 0.0026(10)
C9 0.0340(13) 0.0279(12) 0.0330(13) 0.0035(10) 0.0009(10) -0.0009(10)
C10 0.0262(11) 0.0210(11) 0.0359(13) 0.0043(9) -0.0012(10) 0.0011(9)
C11 0.0281(12) 0.0247(11) 0.0416(13) 0.0001(9) 0.0025(11) 0.0023(10)
C12 0.0511(16) 0.0314(13) 0.0373(14) 0.0026(12) -0.0013(13) -0.0036(11)
C13 0.0291(12) 0.0286(12) 0.0327(12) -0.0011(9) 0.0008(10) -0.0021(10)
C14 0.0342(14) 0.0377(13) 0.0325(13) 0.0012(11) -0.0003(11) 0.0055(11)
C15 0.0353(13) 0.0267(12) 0.0329(13) -0.0023(10) 0.0058(11) 0.0048(10)
C16 0.0342(12) 0.0276(12) 0.0326(12) -0.0039(10) 0.0080(10) 0.0007(10)
C17 0.0332(13) 0.0281(12) 0.0437(14) -0.0007(10) 0.0063(11) -0.0036(11)
C18 0.0406(15) 0.0482(16) 0.0539(17) 0.0105(13) 0.0022(13) 0.0076(13)
C19 0.0331(14) 0.0575(18) 0.0592(18) 0.0073(14) 0.0008(13) -0.0053(15)

loop_
_atom_type_symbol
_atom_type_description
_atom_type_scat_dispersion_real
_atom_type_scat_dispersion_imag
_atom_type_scat_source
C C 0.0033 0.0016 'International Tables Vol C Tables 4.2.6.8 and 6.1.1.4'
H H 0.0000 0.0000 'International Tables Vol C Tables 4.2.6.8 and 6.1.1.4'
N N 0.0061 0.0033 'International Tables Vol C Tables 4.2.6.8 and 6.1.1.4'
O O 0.0106 0.0060 'International Tables Vol C Tables 4.2.6.8 and 6.1.1.4'

loop_
_geom_angle_atom_site_label_1
_geom_angle_atom_site_label_2
_geom_angle_atom_site_label_3
_geom_angle_site_symmetry_1
_geom_angle_site_symmetry_3
_geom_angle
_geom_angle_publ_flag
C13 O3 C16 . . 107.23(16) ?
C18 O4 C17 . . 112.91(19) ?
C10 N1 C15 . . 121.4(2) ?
C10 N1 H1 . . 117.2(16) ?
C15 N1 H1 . . 117.0(16) ?
C11 N2 C10 . . 122.47(19) ?
C11 N2 C13 . . 117.56(19) ?
C10 N2 C13 . . 119.92(19) ?
C11 N3 C8 . . 124.78(19) ?
C11 N3 C7 . . 115.9(2) ?
C8 N3 C7 . . 119.09(19) ?
C6 C1 C2 . . 117.4(3) ?
C6 C1 C7 . . 121.9(2) ?
C2 C1 C7 . . 120.6(2) ?
C1 C2 C3 . . 120.4(3) ?
C1 C2 H2 . . 119.8 ?
C3 C2 H2 . . 119.8 ?
C4 C3 C2 . . 120.8(3) ?
C4 C3 H3 . . 119.6 ?
C2 C3 H3 . . 119.6 ?
C5 C4 C3 . . 119.1(3) ?
C5 C4 H4 . . 120.5 ?
C3 C4 H4 . . 120.5 ?
C4 C5 C6 . . 120.6(3) ?
C4 C5 H5 . . 119.7 ?
C6 C5 H5 . . 119.7 ?
C5 C6 C1 . . 121.6(3) ?
C5 C6 H6 . . 119.2 ?
C1 C6 H6 . . 119.2 ?
N3 C7 C1 . . 112.2(2) ?
N3 C7 H7A . . 109.2 ?
C1 C7 H7A . . 109.2 ?
N3 C7 H7B . . 109.2 ?
C1 C7 H7B . . 109.2 ?
H7A C7 H7B . . 107.9 ?
O2 C8 N3 . . 118.5(2) ?
O2 C8 C9 . . 125.3(2) ?
N3 C8 C9 . . 116.2(2) ?
C10 C9 C8 . . 119.9(2) ?
C10 C9 C12 . . 121.3(2) ?
C8 C9 C12 . . 118.8(2) ?
N1 C10 C9 . . 123.6(2) ?
N1 C10 N2 . . 115.7(2) ?
C9 C10 N2 . . 120.6(2) ?
O1 C11 N3 . . 122.6(2) ?
O1 C11 N2 . . 121.7(2) ?
N3 C11 N2 . . 115.7(2) ?
C9 C12 H12A . . 109.5 ?
C9 C12 H12B . . 109.5 ?
H12A C12 H12B . . 109.5 ?
C9 C12 H12C . . 109.5 ?
H12A C12 H12C . . 109.5 ?
H12B C12 H12C . . 109.5 ?
O3 C13 N2 . . 109.69(18) ?
O3 C13 C14 . . 104.21(18) ?
N2 C13 C14 . . 109.15(19) ?
O3 C13 H13 . . 111.2 ?
N2 C13 H13 . . 111.2 ?
C14 C13 H13 . . 111.2 ?
C13 C14 C15 . . 97.21(19) ?
C13 C14 H14A . . 112.3 ?
C15 C14 H14A . . 112.3 ?
C13 C14 H14B . . 112.3 ?
C15 C14 H14B . . 112.3 ?
H14A C14 H14B . . 109.9 ?
N1 C15 C14 . . 107.63(19) ?
N1 C15 C16 . . 112.16(19) ?
C14 C15 C16 . . 100.96(18) ?
N1 C15 H15 . . 111.8 ?
C14 C15 H15 . . 111.8 ?
C16 C15 H15 . . 111.8 ?
O3 C16 C17 . . 109.88(18) ?
O3 C16 C15 . . 104.13(17) ?
C17 C16 C15 . . 117.36(19) ?
O3 C16 H16 . . 108.4 ?
C17 C16 H16 . . 108.4 ?
C15 C16 H16 . . 108.4 ?
O4 C17 C16 . . 106.58(19) ?
O4 C17 H17A . . 110.4 ?
C16 C17 H17A . . 110.4 ?
O4 C17 H17B . . 110.4 ?
C16 C17 H17B . . 110.4 ?
H17A C17 H17B . . 108.6 ?
O4 C18 C19 . . 110.9(2) ?
O4 C18 H18A . . 109.5 ?
C19 C18 H18A . . 109.5 ?
O4 C18 H18B . . 109.5 ?
C19 C18 H18B . . 109.5 ?
H18A C18 H18B . . 108.0 ?
N4 C19 C18 . . 177.4(3) ?

loop_
_geom_bond_atom_site_label_1
_geom_bond_atom_site_label_2
_geom_bond_site_symmetry_2
_geom_bond_distance
_geom_bond_publ_flag
O1 C11 . 1.219(3) ?
O2 C8 . 1.234(3) ?
O3 C13 . 1.424(3) ?
O3 C16 . 1.468(3) ?
O4 C18 . 1.413(3) ?
O4 C17 . 1.435(3) ?
N1 C10 . 1.355(3) ?
N1 C15 . 1.463(3) ?
N1 H1 . 0.85(2) ?
N2 C11 . 1.384(3) ?
N2 C10 . 1.390(3) ?
N2 C13 . 1.476(3) ?
N3 C11 . 1.376(3) ?
N3 C8 . 1.415(3) ?
N3 C7 . 1.466(3) ?
N4 C19 . 1.142(4) ?
C1 C6 . 1.381(4) ?
C1 C2 . 1.382(4) ?
C1 C7 . 1.520(4) ?
C2 C3 . 1.392(4) ?
C2 H2 . 0.9300 ?
C3 C4 . 1.370(4) ?
C3 H3 . 0.9300 ?
C4 C5 . 1.354(4) ?
C4 H4 . 0.9300 ?
C5 C6 . 1.380(4) ?
C5 H5 . 0.9300 ?
C6 H6 . 0.9300 ?
C7 H7A . 0.9700 ?
C7 H7B . 0.9700 ?
C8 C9 . 1.422(3) ?
C9 C10 . 1.365(3) ?
C9 C12 . 1.504(3) ?
C12 H12A . 0.9600 ?
C12 H12B . 0.9600 ?
C12 H12C . 0.9600 ?
C13 C14 . 1.509(3) ?
C13 H13 . 0.9800 ?
C14 C15 . 1.517(3) ?
C14 H14A . 0.9700 ?
C14 H14B . 0.9700 ?
C15 C16 . 1.539(3) ?
C15 H15 . 0.9800 ?
C16 C17 . 1.495(3) ?
C16 H16 . 0.9800 ?
C17 H17A . 0.9700 ?
C17 H17B . 0.9700 ?
C18 C19 . 1.472(4) ?
C18 H18A . 0.9700 ?
C18 H18B . 0.9700 ?

loop_
_geom_hbond_atom_site_label_D
_geom_hbond_atom_site_label_H
_geom_hbond_atom_site_label_A
_geom_hbond_site_symmetry_A
_geom_hbond_distance_DH
_geom_hbond_distance_HA
_geom_hbond_distance_DA
_geom_hbond_angle_DHA
_geom_hbond_publ_flag
N1 H1 O3 3_545 0.85(2) 2.12(2) 2.938(2) 161(2) y
C6 H6 O2 . 0.93 2.89 3.492(3) 123.2 y

loop_
_geom_torsion_atom_site_label_1
_geom_torsion_atom_site_label_2
_geom_torsion_atom_site_label_3
_geom_torsion_atom_site_label_4
_geom_torsion_site_symmetry_1
_geom_torsion_site_symmetry_2
_geom_torsion_site_symmetry_3
_geom_torsion_site_symmetry_4
_geom_torsion
_geom_torsion_publ_flag
C6 C1 C2 C3 . . . . -0.5(4) ?
C7 C1 C2 C3 . . . . 178.7(2) ?
C1 C2 C3 C4 . . . . 1.0(4) ?
C2 C3 C4 C5 . . . . -1.1(4) ?
C3 C4 C5 C6 . . . . 0.8(5) ?
C4 C5 C6 C1 . . . . -0.3(6) ?
C2 C1 C6 C5 . . . . 0.2(5) ?
C7 C1 C6 C5 . . . . -179.0(3) ?
C11 N3 C7 C1 . . . . -80.4(3) ?
C8 N3 C7 C1 . . . . 94.8(3) ?
C6 C1 C7 N3 . . . . -35.9(4) ?
C2 C1 C7 N3 . . . . 145.0(2) ?
C11 N3 C8 O2 . . . . -179.0(2) ?
C7 N3 C8 O2 . . . . 6.3(3) ?
C11 N3 C8 C9 . . . . 2.4(3) ?
C7 N3 C8 C9 . . . . -172.4(2) ?
O2 C8 C9 C10 . . . . -177.0(2) ?
N3 C8 C9 C10 . . . . 1.5(3) ?
O2 C8 C9 C12 . . . . 1.4(4) ?
N3 C8 C9 C12 . . . . 179.9(2) ?
C15 N1 C10 C9 . . . . 173.5(2) ?
C15 N1 C10 N2 . . . . -8.5(3) ?
C8 C9 C10 N1 . . . . 172.0(2) ?
C12 C9 C10 N1 . . . . -6.3(4) ?
C8 C9 C10 N2 . . . . -5.9(3) ?
C12 C9 C10 N2 . . . . 175.7(2) ?
C11 N2 C10 N1 . . . . -171.3(2) ?
C13 N2 C10 N1 . . . . 11.5(3) ?
C11 N2 C10 C9 . . . . 6.8(3) ?
C13 N2 C10 C9 . . . . -170.4(2) ?
C8 N3 C11 O1 . . . . 179.1(2) ?
C7 N3 C11 O1 . . . . -6.0(3) ?
C8 N3 C11 N2 . . . . -1.7(3) ?
C7 N3 C11 N2 . . . . 173.2(2) ?
C10 N2 C11 O1 . . . . 176.3(2) ?
C13 N2 C11 O1 . . . . -6.4(3) ?
C10 N2 C11 N3 . . . . -2.9(3) ?
C13 N2 C11 N3 . . . . 174.4(2) ?
C16 O3 C13 N2 . . . . 85.9(2) ?
C16 O3 C13 C14 . . . . -30.8(2) ?
C11 N2 C13 O3 . . . . 99.4(2) ?
C10 N2 C13 O3 . . . . -83.3(2) ?
C11 N2 C13 C14 . . . . -147.0(2) ?
C10 N2 C13 C14 . . . . 30.3(3) ?
O3 C13 C14 C15 . . . . 48.7(2) ?
N2 C13 C14 C15 . . . . -68.4(2) ?
C10 N1 C15 C14 . . . . -35.7(3) ?
C10 N1 C15 C16 . . . . 74.5(3) ?
C13 C14 C15 N1 . . . . 70.8(2) ?
C13 C14 C15 C16 . . . . -46.9(2) ?
C13 O3 C16 C17 . . . . -126.6(2) ?
C13 O3 C16 C15 . . . . -0.1(2) ?
N1 C15 C16 O3 . . . . -84.0(2) ?
C14 C15 C16 O3 . . . . 30.3(2) ?
N1 C15 C16 C17 . . . . 37.7(3) ?
C14 C15 C16 C17 . . . . 152.0(2) ?
C18 O4 C17 C16 . . . . -176.96(19) ?
O3 C16 C17 O4 . . . . -67.2(2) ?
C15 C16 C17 O4 . . . . 174.11(18) ?
C17 O4 C18 C19 . . . . 71.4(3) ?

loop_
_cod_related_entry_id
_cod_related_entry_database
_cod_related_entry_code
1 ChemSpider 24745167
